data_4108919
loop_
_publ_author_name
'Janusz Gregoli\'nski'
'Przemys\/law Starynowicz'
'KimNgan T. Hua'
'Jamie L. Lunkley'
'Gilles Muller'
'Jerzy Lisowski'

_publ_section_title
;
 Helical Lanthanide(III) Complexes with Chiral Nonaaza Macrocycle
;
_journal_name_full 'Journal of the American Chemical Society'
_journal_page_first 17761
_journal_page_last 17773
_journal_paper_doi 10.1021/ja805033j
_journal_volume 130
_journal_year 2008
_chemical_absolute_configuration ad
_chemical_formula_sum 'C45 H73.33 N15 O12.67 Pr'
_chemical_formula_weight 1168.11
_chemical_name_systematic
; 
 ? 
;
_space_group_IT_number 19
_symmetry_cell_setting orthorhombic
_symmetry_space_group_name_Hall 'P 2ac 2ab'
_symmetry_space_group_name_H-M 'P 21 21 21'
_atom_sites_solution_hydrogens geom
_atom_sites_solution_primary direct
_atom_sites_solution_secondary difmap
_audit_creation_method SHELXL-97
_cell_angle_alpha 90.00
_cell_angle_beta 90.00
_cell_angle_gamma 90.00
_cell_formula_units_Z 4
_cell_length_a 13.486(8)
_cell_length_b 14.542(8)
_cell_length_c 28.702(17)
_cell_measurement_reflns_used 10764
_cell_measurement_temperature 100(2)
_cell_measurement_theta_max 36.6
_cell_measurement_theta_min 3
_cell_volume 5629(6)
_computing_cell_refinement
;
CrysAlis RED, Oxford Diffraction Ltd.,
Version 1.171.31.8 (release 12-01-2007 CrysAlis171 .NET)
(compiled Jan 12 2007,17:49:11)
;
_computing_data_collection
;
CrysAlis CCD, Oxford Diffraction Ltd.,
Version 1.171.31.8 (release 12-01-2007 CrysAlis171 .NET)
(compiled Jan 12 2007,17:49:11)
;
_computing_data_reduction
;
CrysAlis RED, Oxford Diffraction Ltd.,
Version 1.171.31.8 (release 12-01-2007 CrysAlis171 .NET)
(compiled Jan 12 2007,17:49:11)
;
_computing_structure_refinement 'SHELXL-97 (Sheldrick, 1997)'
_computing_structure_solution 'SHELXS-97 (Sheldrick, 1990)'
_diffrn_ambient_temperature 100(2)
_diffrn_detector_area_resol_mean 8.3359
_diffrn_measured_fraction_theta_full 0.992
_diffrn_measured_fraction_theta_max 0.556
_diffrn_measurement_device_type 'Kuma KM4 with a CCD counter'
_diffrn_measurement_method '\w scan'
_diffrn_radiation_monochromator graphite
_diffrn_radiation_source 'fine-focus sealed tube'
_diffrn_radiation_type MoK\a
_diffrn_radiation_wavelength 0.71073
_diffrn_reflns_av_R_equivalents 0.0613
_diffrn_reflns_av_sigmaI/netI 0.0837
_diffrn_reflns_limit_h_max 17
_diffrn_reflns_limit_h_min -22
_diffrn_reflns_limit_k_max 19
_diffrn_reflns_limit_k_min -13
_diffrn_reflns_limit_l_max 38
_diffrn_reflns_limit_l_min -38
_diffrn_reflns_number 42480
_diffrn_reflns_theta_full 28.00
_diffrn_reflns_theta_max 36.66
_diffrn_reflns_theta_min 3.10
_exptl_absorpt_coefficient_mu 0.936
_exptl_absorpt_correction_T_max 0.875
_exptl_absorpt_correction_T_min 0.751
_exptl_absorpt_correction_type analytical
_exptl_absorpt_process_details
;
CrysAlis RED, Oxford Diffraction Ltd.,
Version 1.171.31.8 (release 12-01-2007 CrysAlis171 .NET)
(compiled Jan 12 2007,17:49:11)
Analytical numeric absorption correction using a multifaceted crystal
            model based on expressions derived by R.C. Clark & J.S. Reid.
(Clark, R. C. & Reid, J. S. (1995). Acta Cryst. A51, 887-897)
;
_exptl_crystal_colour green
_exptl_crystal_density_diffrn 1.380
_exptl_crystal_description irregular
_exptl_crystal_F_000 2437
_exptl_crystal_size_max 0.462
_exptl_crystal_size_mid 0.281
_exptl_crystal_size_min 0.163
_refine_diff_density_max 1.814
_refine_diff_density_min -1.689
_refine_diff_density_rms 0.110
_refine_ls_abs_structure_details 'Flack H D (1983), Acta Cryst. A39, 876-881'
_refine_ls_abs_structure_Flack 0.027(15)
_refine_ls_extinction_method none
_refine_ls_goodness_of_fit_ref 1.037
_refine_ls_hydrogen_treatment constr
_refine_ls_matrix_type full
_refine_ls_number_parameters 669
_refine_ls_number_reflns 14547
_refine_ls_number_restraints 0
_refine_ls_restrained_S_all 1.037
_refine_ls_R_factor_all 0.0815
_refine_ls_R_factor_gt 0.0590
_refine_ls_shift/su_max 0.002
_refine_ls_shift/su_mean 0.000
_refine_ls_structure_factor_coef Fsqd
_refine_ls_weighting_details 'calc w=1/[\s^2^(Fo^2^)+(0.0625P)^2^+7.4198P] where P=(Fo^2^+2Fc^2^)/3'
_refine_ls_weighting_scheme calc
_refine_ls_wR_factor_gt 0.1333
_refine_ls_wR_factor_ref 0.1408
_reflns_number_gt 11000
_reflns_number_total 14547
_reflns_threshold_expression >2sigma(I)
_cod_data_source_file ja805033j_si_004.cif
_cod_data_source_block gr51abs
_cod_database_code 4108919

loop_
_symmetry_equiv_pos_as_xyz
'x, y, z'
'-x+1/2, -y, z+1/2'
'-x, y+1/2, -z+1/2'
'x+1/2, -y+1/2, -z'

loop_
_atom_site_label
_atom_site_type_symbol
_atom_site_fract_x
_atom_site_fract_y
_atom_site_fract_z
_atom_site_U_iso_or_equiv
_atom_site_adp_type
_atom_site_occupancy
_atom_site_symmetry_multiplicity
_atom_site_calc_flag
_atom_site_refinement_flags
Pr Pr 0.21732(2) 0.01878(2) 0.820687(11) 0.02606(8) Uani 1 1 d .
N1 N 0.1690(4) 0.0556(4) 0.90639(18) 0.0329(12) Uani 1 1 d .
N2 N 0.0720(3) 0.1445(3) 0.83123(17) 0.0276(11) Uani 1 1 d .
H2N H 0.0819 0.1878 0.8088 0.033 Uiso 1 1 calc R
N3 N 0.0360(3) -0.0488(3) 0.83102(16) 0.0280(11) Uani 1 1 d .
H3 H 0.0169 -0.0638 0.8016 0.034 Uiso 1 1 calc R
N4 N 0.1954(3) -0.1605(3) 0.82018(19) 0.0289(10) Uani 1 1 d .
N5 N 0.3316(4) -0.0799(3) 0.76179(17) 0.0279(11) Uani 1 1 d .
H5N H 0.3883 -0.0474 0.7571 0.034 Uiso 1 1 calc R
N6 N 0.1644(3) 0.0268(4) 0.73067(15) 0.0265(10) Uani 1 1 d .
H6 H 0.1081 -0.0070 0.7271 0.032 Uiso 1 1 calc R
N7 N 0.2626(3) 0.1703(3) 0.77523(17) 0.0273(10) Uani 1 1 d .
N8 N 0.3738(4) 0.1122(4) 0.84891(18) 0.0343(12) Uani 1 1 d .
H8 H 0.4232 0.0921 0.8299 0.041 Uiso 1 1 calc R
N9 N 0.3283(4) -0.0617(4) 0.88848(17) 0.0334(12) Uani 1 1 d .
H9 H 0.3474 -0.1173 0.8770 0.040 Uiso 1 1 calc R
C1 C 0.1121(6) 0.0911(5) 0.9967(2) 0.0510(19) Uani 1 1 d .
H1 H 0.0932 0.1037 1.0272 0.061 Uiso 1 1 calc R
C2 C 0.0798(5) 0.1478(5) 0.9606(2) 0.0453(17) Uani 1 1 d .
H2 H 0.0381 0.1974 0.9664 0.054 Uiso 1 1 calc R
C3 C 0.1109(5) 0.1286(4) 0.9166(2) 0.0318(13) Uani 1 1 d .
C4 C 0.0861(5) 0.1917(4) 0.8767(2) 0.0348(14) Uani 1 1 d .
H4A H 0.0259 0.2250 0.8843 0.042 Uiso 1 1 calc R
H4B H 0.1390 0.2365 0.8734 0.042 Uiso 1 1 calc R
C5 C -0.0302(4) 0.1066(3) 0.8233(2) 0.0274(11) Uani 1 1 d .
H5 H -0.0337 0.0926 0.7900 0.033 Uiso 1 1 calc R
C6 C -0.1152(4) 0.1741(4) 0.8327(2) 0.0378(15) Uani 1 1 d .
H6A H -0.1145 0.1923 0.8652 0.045 Uiso 1 1 calc R
H6B H -0.1065 0.2288 0.8138 0.045 Uiso 1 1 calc R
C7 C -0.2128(4) 0.1297(4) 0.8213(3) 0.0401(13) Uani 1 1 d .
H7A H -0.2659 0.1730 0.8274 0.048 Uiso 1 1 calc R
H7B H -0.2143 0.1146 0.7883 0.048 Uiso 1 1 calc R
C8 C -0.2302(4) 0.0440(4) 0.8491(2) 0.0355(14) Uani 1 1 d .
H8A H -0.2933 0.0171 0.8404 0.043 Uiso 1 1 calc R
H8B H -0.2325 0.0591 0.8820 0.043 Uiso 1 1 calc R
C9 C -0.1465(4) -0.0253(5) 0.8400(2) 0.0339(12) Uani 1 1 d .
H9A H -0.1553 -0.0779 0.8604 0.041 Uiso 1 1 calc R
H9B H -0.1511 -0.0470 0.8082 0.041 Uiso 1 1 calc R
C10 C -0.0441(4) 0.0150(4) 0.84800(18) 0.0270(11) Uani 1 1 d .
H10 H -0.0350 0.0247 0.8815 0.032 Uiso 1 1 calc R
C11 C 0.0351(5) -0.1367(4) 0.8563(2) 0.0352(14) Uani 1 1 d .
H11A H -0.0296 -0.1652 0.8533 0.042 Uiso 1 1 calc R
H11B H 0.0478 -0.1259 0.8891 0.042 Uiso 1 1 calc R
C12 C 0.1124(4) -0.1994(4) 0.8370(2) 0.0287(13) Uani 1 1 d .
C13 C 0.0995(5) -0.2957(4) 0.8358(2) 0.0339(14) Uani 1 1 d .
H13 H 0.0418 -0.3223 0.8473 0.041 Uiso 1 1 calc R
C14 C 0.1737(4) -0.3498(4) 0.8173(3) 0.0398(14) Uani 1 1 d .
H14 H 0.1658 -0.4133 0.8157 0.048 Uiso 1 1 calc R
C15 C 0.2603(5) -0.3093(4) 0.8010(2) 0.0354(14) Uani 1 1 d .
H15 H 0.3119 -0.3448 0.7893 0.042 Uiso 1 1 calc R
C16 C 0.2673(4) -0.2148(4) 0.80261(19) 0.0276(12) Uani 1 1 d .
C17 C 0.3598(5) -0.1669(4) 0.7852(2) 0.0324(14) Uani 1 1 d .
H17A H 0.4037 -0.1539 0.8111 0.039 Uiso 1 1 calc R
H17B H 0.3947 -0.2065 0.7635 0.039 Uiso 1 1 calc R
C18 C 0.2861(5) -0.0964(4) 0.71528(19) 0.0304(12) Uani 1 1 d .
H18 H 0.2333 -0.1420 0.7191 0.036 Uiso 1 1 calc R
C19 C 0.3610(4) -0.1344(4) 0.6799(2) 0.0380(13) Uani 1 1 d .
H19A H 0.4165 -0.0923 0.6777 0.046 Uiso 1 1 calc R
H19B H 0.3861 -0.1928 0.6912 0.046 Uiso 1 1 calc R
C20 C 0.3174(6) -0.1485(5) 0.6315(2) 0.0463(18) Uani 1 1 d .
H20A H 0.3692 -0.1680 0.6102 0.056 Uiso 1 1 calc R
H20B H 0.2674 -0.1964 0.6326 0.056 Uiso 1 1 calc R
C21 C 0.2712(6) -0.0602(5) 0.6139(2) 0.0489(18) Uani 1 1 d .
H21A H 0.2388 -0.0717 0.5843 0.059 Uiso 1 1 calc R
H21B H 0.3228 -0.0148 0.6088 0.059 Uiso 1 1 calc R
C22 C 0.1947(5) -0.0220(5) 0.64892(19) 0.0393(14) Uani 1 1 d .
H22A H 0.1696 0.0364 0.6376 0.047 Uiso 1 1 calc R
H22B H 0.1393 -0.0643 0.6511 0.047 Uiso 1 1 calc R
C23 C 0.2394(4) -0.0084(4) 0.69693(18) 0.0262(12) Uani 1 1 d .
H23 H 0.2919 0.0379 0.6943 0.031 Uiso 1 1 calc R
C24 C 0.1405(5) 0.1244(4) 0.7187(2) 0.0312(13) Uani 1 1 d .
H24A H 0.1309 0.1295 0.6853 0.037 Uiso 1 1 calc R
H24B H 0.0790 0.1418 0.7338 0.037 Uiso 1 1 calc R
C25 C 0.2198(5) 0.1882(4) 0.7333(2) 0.0315(12) Uani 1 1 d .
C26 C 0.2483(5) 0.2624(4) 0.7060(3) 0.0399(16) Uani 1 1 d .
H26 H 0.2196 0.2720 0.6770 0.048 Uiso 1 1 calc R
C27 C 0.3199(5) 0.3216(5) 0.7227(3) 0.051(2) Uani 1 1 d .
H27 H 0.3412 0.3710 0.7046 0.062 Uiso 1 1 calc R
C28 C 0.3598(5) 0.3070(5) 0.7665(3) 0.0473(18) Uani 1 1 d .
H28 H 0.4054 0.3483 0.7789 0.057 Uiso 1 1 calc R
C29 C 0.3312(5) 0.2299(4) 0.7919(2) 0.0353(15) Uani 1 1 d .
C30 C 0.3685(4) 0.2116(4) 0.8390(2) 0.0388(16) Uani 1 1 d .
H30A H 0.3251 0.2409 0.8615 0.047 Uiso 1 1 calc R
H30B H 0.4340 0.2384 0.8423 0.047 Uiso 1 1 calc R
C31 C 0.4117(4) 0.0909(5) 0.8969(2) 0.0381(16) Uani 1 1 d .
H31 H 0.3640 0.1132 0.9200 0.046 Uiso 1 1 calc R
C32 C 0.5132(5) 0.1380(6) 0.9051(3) 0.0515(19) Uani 1 1 d .
H32A H 0.5574 0.1228 0.8796 0.062 Uiso 1 1 calc R
H32B H 0.5041 0.2042 0.9053 0.062 Uiso 1 1 calc R
C33 C 0.5607(6) 0.1090(8) 0.9505(3) 0.071(3) Uani 1 1 d .
H33A H 0.5224 0.1335 0.9763 0.085 Uiso 1 1 calc R
H33B H 0.6269 0.1348 0.9523 0.085 Uiso 1 1 calc R
C34 C 0.5671(5) 0.0050(7) 0.9552(3) 0.067(3) Uani 1 1 d .
H34A H 0.5925 -0.0110 0.9858 0.081 Uiso 1 1 calc R
H34B H 0.6121 -0.0195 0.9319 0.081 Uiso 1 1 calc R
C35 C 0.4639(5) -0.0366(6) 0.9486(3) 0.054(2) Uani 1 1 d .
H35A H 0.4679 -0.1030 0.9514 0.064 Uiso 1 1 calc R
H35B H 0.4200 -0.0141 0.9728 0.064 Uiso 1 1 calc R
C36 C 0.4218(4) -0.0118(6) 0.9014(2) 0.0406(15) Uani 1 1 d .
H36 H 0.4717 -0.0304 0.8784 0.049 Uiso 1 1 calc R
C37 C 0.2606(5) -0.0813(4) 0.9275(2) 0.0362(15) Uani 1 1 d .
H37A H 0.2993 -0.1013 0.9542 0.043 Uiso 1 1 calc R
H37B H 0.2171 -0.1315 0.9188 0.043 Uiso 1 1 calc R
C38 C 0.1981(3) 0.0003(4) 0.94168(19) 0.0301(15) Uani 1 1 d .
C39 C 0.1717(5) 0.0167(6) 0.9873(2) 0.0456(15) Uani 1 1 d .
H39 H 0.1937 -0.0215 1.0111 0.055 Uiso 1 1 calc R
N10 N 0.5404(4) 0.0612(4) 0.7617(2) 0.0430(14) Uani 1 1 d .
O11 O 0.5196(3) 0.0026(3) 0.79202(17) 0.0464(12) Uani 1 1 d .
O12 O 0.5458(4) 0.1430(3) 0.7713(2) 0.0522(13) Uani 1 1 d .
O13 O 0.5520(8) 0.0352(5) 0.7208(2) 0.124(4) Uani 1 1 d .
N20 N 0.9413(4) 0.8802(3) 0.71812(18) 0.0317(11) Uani 1 1 d .
O21 O 0.9562(3) 0.9646(3) 0.72073(16) 0.0410(11) Uani 1 1 d .
O22 O 0.8766(4) 0.8507(4) 0.69055(17) 0.0526(13) Uani 1 1 d .
O23 O 0.9870(4) 0.8269(3) 0.74318(17) 0.0483(12) Uani 1 1 d .
N30 N 0.1697(7) 0.1794(6) 0.5737(3) 0.072(2) Uani 1 1 d .
O31 O 0.1105(6) 0.1984(5) 0.6024(2) 0.093(3) Uani 1 1 d .
O32 O 0.1612(11) 0.1420(8) 0.5402(3) 0.177(6) Uani 1 1 d .
O33 O 0.2507(13) 0.208(2) 0.5837(7) 0.333(15) Uani 1 1 d .
N40 N 1.0548(7) 0.8548(6) 0.5619(3) 0.077(2) Uani 1 1 d .
C41 C 1.0125(8) 0.9184(6) 0.5747(3) 0.065(2) Uani 1 1 d .
C42 C 0.9589(7) 0.9976(6) 0.5919(3) 0.073(3) Uani 1 1 d .
H42A H 0.9449 0.9895 0.6245 0.110 Uiso 1 1 calc R
H42B H 0.8978 1.0039 0.5751 0.110 Uiso 1 1 calc R
H42C H 0.9985 1.0518 0.5876 0.110 Uiso 1 1 calc R
N50 N 0.4615(8) 0.4075(8) 0.9087(3) 0.104(3) Uani 1 1 d .
C51 C 0.3952(7) 0.4387(7) 0.8891(3) 0.067(2) Uani 1 1 d .
C52 C 0.3125(7) 0.4799(8) 0.8643(3) 0.090(3) Uani 1 1 d .
H52A H 0.2908 0.5339 0.8806 0.135 Uiso 1 1 calc R
H52B H 0.2589 0.4366 0.8625 0.135 Uiso 1 1 calc R
H52C H 0.3331 0.4965 0.8334 0.135 Uiso 1 1 calc R
N60 N 0.4288(12) 0.7504(7) 0.8890(4) 0.157(7) Uani 1 1 d .
C61 C 0.4908(12) 0.6997(9) 0.8758(6) 0.122(5) Uani 1 1 d .
C62 C 0.5644(17) 0.6444(16) 0.8656(10) 0.228(12) Uani 1 1 d .
O1W O 0.2171(12) 0.3421(9) -0.0583(5) 0.047(3) Uiso 0.33 1 d P
O2W O 0.2637(8) 0.3251(7) -0.0297(4) 0.023(2) Uiso 0.33 1 d P
O3W O 0.0737(10) 0.7328(9) 0.9524(5) 0.082(4) Uiso 0.50 1 d P
O4W O 0.3196(19) 0.2975(17) 0.0005(9) 0.111(8) Uiso 0.33 1 d P
O5W O 0.0691(18) 0.7793(16) 0.9952(9) 0.160(8) Uiso 0.50 1 d P
O6W O 0.872(2) 0.962(2) 0.9678(9) 0.116(8) Uiso 0.33 1 d P
O7W O 0.289(3) 0.482(3) 0.9782(12) 0.172(12) Uiso 0.33 1 d P
O8W O 0.827(2) 0.9160(18) 0.9913(9) 0.109(8) Uiso 0.33 1 d P
O9W O 0.260(2) 0.6524(18) 0.9674(9) 0.251(11) Uiso 0.67 1 d P

loop_
_atom_site_aniso_label
_atom_site_aniso_U_11
_atom_site_aniso_U_22
_atom_site_aniso_U_33
_atom_site_aniso_U_23
_atom_site_aniso_U_13
_atom_site_aniso_U_12
Pr 0.02472(11) 0.02539(13) 0.02807(13) 0.00020(14) -0.00135(14) -0.00012(13)
N1 0.035(3) 0.031(3) 0.033(3) 0.000(2) -0.006(2) -0.003(2)
N2 0.022(2) 0.031(3) 0.030(3) -0.002(2) -0.0006(19) -0.0004(19)
N3 0.028(2) 0.026(2) 0.029(3) -0.0039(18) 0.0052(19) -0.0023(18)
N4 0.035(2) 0.024(2) 0.028(2) 0.003(2) -0.001(2) -0.0018(17)
N5 0.025(2) 0.023(2) 0.036(3) 0.001(2) 0.004(2) -0.005(2)
N6 0.025(2) 0.028(2) 0.026(2) 0.001(2) 0.0046(18) 0.002(2)
N7 0.016(2) 0.027(2) 0.039(3) -0.002(2) 0.0055(19) 0.0040(17)
N8 0.030(3) 0.039(3) 0.033(3) 0.002(2) 0.002(2) 0.004(2)
N9 0.036(3) 0.034(3) 0.030(3) -0.005(2) -0.006(2) 0.008(2)
C1 0.069(5) 0.060(5) 0.025(3) -0.004(3) 0.008(3) 0.005(4)
C2 0.050(4) 0.053(4) 0.032(4) -0.006(3) -0.004(3) 0.006(3)
C3 0.035(3) 0.030(3) 0.031(3) -0.005(3) -0.002(3) -0.001(3)
C4 0.029(3) 0.037(3) 0.038(3) -0.013(3) -0.005(3) -0.002(3)
C5 0.028(2) 0.025(3) 0.029(3) 0.000(3) -0.002(3) -0.003(2)
C6 0.033(3) 0.032(3) 0.049(4) -0.006(3) -0.003(3) 0.001(3)
C7 0.025(2) 0.031(3) 0.064(4) -0.003(3) -0.006(4) 0.007(2)
C8 0.020(3) 0.044(4) 0.042(3) -0.009(3) 0.006(2) -0.004(2)
C9 0.028(3) 0.035(3) 0.039(3) -0.005(3) 0.001(2) -0.002(3)
C10 0.024(2) 0.031(3) 0.026(3) -0.002(3) 0.002(2) 0.006(3)
C11 0.035(3) 0.034(3) 0.037(3) 0.005(3) 0.005(3) -0.004(3)
C12 0.025(3) 0.030(3) 0.031(3) 0.004(2) -0.008(2) -0.001(2)
C13 0.030(3) 0.026(3) 0.045(4) 0.010(3) 0.000(3) -0.004(2)
C14 0.038(3) 0.026(3) 0.055(4) 0.005(3) -0.003(3) -0.002(2)
C15 0.037(3) 0.025(3) 0.044(3) 0.006(3) 0.005(3) 0.006(2)
C16 0.026(3) 0.029(3) 0.027(3) 0.005(2) 0.002(2) -0.001(2)
C17 0.035(3) 0.031(3) 0.031(3) 0.003(3) -0.002(3) 0.005(3)
C18 0.039(3) 0.023(3) 0.030(3) 0.003(2) 0.012(3) 0.007(3)
C19 0.041(3) 0.035(3) 0.038(3) 0.002(3) 0.013(3) 0.011(3)
C20 0.064(5) 0.038(4) 0.037(4) -0.001(3) 0.008(3) 0.011(3)
C21 0.069(5) 0.045(4) 0.034(3) 0.006(3) 0.008(4) 0.017(4)
C22 0.047(4) 0.046(3) 0.025(3) 0.005(3) -0.002(2) 0.008(3)
C23 0.024(2) 0.026(3) 0.029(2) 0.002(2) 0.0052(19) 0.002(2)
C24 0.032(3) 0.032(3) 0.030(3) 0.002(3) 0.000(3) 0.004(3)
C25 0.030(3) 0.025(3) 0.040(3) 0.006(2) 0.001(3) 0.006(3)
C26 0.038(3) 0.029(3) 0.053(4) 0.016(3) -0.002(3) 0.008(3)
C27 0.045(4) 0.029(3) 0.080(6) 0.022(4) 0.009(4) 0.003(3)
C28 0.037(4) 0.026(3) 0.078(5) 0.002(3) 0.001(4) 0.000(3)
C29 0.028(3) 0.032(3) 0.046(4) 0.001(3) 0.003(3) -0.003(3)
C30 0.023(3) 0.036(3) 0.058(4) -0.012(3) 0.000(3) -0.008(3)
C31 0.024(3) 0.059(4) 0.031(3) -0.011(3) -0.001(3) -0.008(3)
C32 0.030(3) 0.079(6) 0.046(4) -0.004(4) 0.000(3) -0.014(4)
C33 0.037(4) 0.120(9) 0.057(5) 0.005(5) -0.008(4) -0.035(5)
C34 0.031(3) 0.126(9) 0.044(4) 0.023(5) -0.013(3) -0.011(4)
C35 0.043(4) 0.066(5) 0.052(4) 0.013(4) -0.013(3) 0.006(4)
C36 0.028(3) 0.068(5) 0.026(3) 0.003(3) -0.006(2) 0.000(3)
C37 0.043(4) 0.034(3) 0.032(3) 0.004(3) -0.002(3) -0.002(3)
C38 0.020(2) 0.041(4) 0.029(3) 0.003(2) -0.005(2) 0.002(2)
C39 0.054(4) 0.048(4) 0.034(3) 0.008(3) -0.004(3) 0.010(4)
N10 0.030(3) 0.038(3) 0.061(4) -0.012(3) 0.014(3) -0.016(2)
O11 0.039(2) 0.038(3) 0.062(3) 0.006(2) 0.008(2) -0.005(2)
O12 0.046(3) 0.035(3) 0.076(4) -0.005(3) 0.023(3) -0.005(2)
O13 0.228(10) 0.072(5) 0.072(4) -0.024(4) 0.070(6) -0.060(6)
N20 0.034(3) 0.027(3) 0.033(3) -0.002(2) 0.005(2) -0.002(2)
O21 0.044(2) 0.022(2) 0.057(3) -0.007(2) 0.002(2) 0.0000(18)
O22 0.042(3) 0.061(3) 0.055(3) -0.012(3) -0.010(2) -0.016(2)
O23 0.054(3) 0.047(3) 0.044(3) 0.002(2) -0.009(2) 0.017(2)
N30 0.087(6) 0.084(6) 0.045(4) 0.010(4) 0.005(4) 0.001(5)
O31 0.138(7) 0.079(5) 0.062(4) 0.010(3) 0.049(5) 0.045(5)
O32 0.286(16) 0.174(10) 0.071(6) -0.057(6) 0.049(8) 0.008(10)
O33 0.172(16) 0.60(4) 0.225(19) 0.04(2) -0.005(14) -0.13(2)
N40 0.121(7) 0.063(5) 0.048(4) 0.002(4) -0.014(5) -0.020(5)
C41 0.100(7) 0.046(5) 0.047(5) 0.002(4) -0.011(5) -0.009(5)
C42 0.088(6) 0.067(7) 0.065(5) 0.001(5) -0.009(5) -0.006(5)
N50 0.096(7) 0.125(8) 0.090(7) -0.021(6) -0.040(6) 0.020(6)
C51 0.056(5) 0.077(6) 0.067(6) -0.014(5) -0.001(5) 0.000(5)
C52 0.099(8) 0.090(7) 0.082(6) 0.031(6) -0.006(5) 0.036(6)
N60 0.281(17) 0.094(7) 0.097(7) -0.036(6) -0.114(10) 0.114(10)
C61 0.137(12) 0.066(8) 0.162(14) 0.027(8) -0.039(11) 0.032(8)
C62 0.168(19) 0.17(2) 0.34(3) -0.08(2) 0.14(2) -0.019(16)

loop_
_atom_type_symbol
_atom_type_description
_atom_type_scat_dispersion_real
_atom_type_scat_dispersion_imag
_atom_type_scat_source
C C 0.0033 0.0016 'International Tables Vol C Tables 4.2.6.8 and 6.1.1.4'
H H 0.0000 0.0000 'International Tables Vol C Tables 4.2.6.8 and 6.1.1.4'
N N 0.0061 0.0033 'International Tables Vol C Tables 4.2.6.8 and 6.1.1.4'
O O 0.0106 0.0060 'International Tables Vol C Tables 4.2.6.8 and 6.1.1.4'
Pr Pr -0.2180 2.8214 'International Tables Vol C Tables 4.2.6.8 and 6.1.1.4'

loop_
_geom_angle_atom_site_label_1
_geom_angle_atom_site_label_2
_geom_angle_atom_site_label_3
_geom_angle
_geom_angle_site_symmetry_1
_geom_angle_site_symmetry_3
_geom_angle_publ_flag
N1 Pr N4 100.47(17) . . no
N1 Pr N7 110.76(16) . . no
N4 Pr N7 148.77(16) . . no
N1 Pr N8 78.69(16) . . no
N4 Pr N8 127.14(15) . . no
N7 Pr N8 62.32(15) . . no
N1 Pr N3 74.89(15) . . no
N4 Pr N3 61.89(14) . . no
N7 Pr N3 125.39(14) . . no
N8 Pr N3 153.42(15) . . no
N1 Pr N6 146.64(15) . . no
N4 Pr N6 90.45(16) . . no
N7 Pr N6 63.14(15) . . no
N8 Pr N6 119.10(16) . . no
N3 Pr N6 83.01(14) . . no
N1 Pr N2 64.67(15) . . no
N4 Pr N2 126.32(14) . . no
N7 Pr N2 69.92(14) . . no
N8 Pr N2 101.40(15) . . no
N3 Pr N2 64.43(14) . . no
N6 Pr N2 83.40(14) . . no
N1 Pr N5 147.63(16) . . no
N4 Pr N5 62.14(15) . . no
N7 Pr N5 90.14(14) . . no
N8 Pr N5 90.54(16) . . no
N3 Pr N5 113.54(14) . . no
N6 Pr N5 64.68(14) . . no
N2 Pr N5 147.69(15) . . no
N1 Pr N9 63.24(16) . . no
N4 Pr N9 68.78(16) . . no
N7 Pr N9 125.97(15) . . no
N8 Pr N9 64.02(16) . . no
N3 Pr N9 105.54(15) . . no
N6 Pr N9 148.66(15) . . no
N2 Pr N9 127.69(15) . . no
N5 Pr N9 84.55(15) . . no
C3 N1 C38 118.3(5) . . no
C3 N1 Pr 120.8(4) . . no
C38 N1 Pr 120.9(4) . . no
C4 N2 C5 114.8(5) . . no
C4 N2 Pr 108.5(3) . . no
C5 N2 Pr 113.6(3) . . no
C11 N3 C10 111.8(4) . . no
C11 N3 Pr 112.6(3) . . no
C10 N3 Pr 118.0(3) . . no
C12 N4 C16 119.2(5) . . no
C12 N4 Pr 120.6(4) . . no
C16 N4 Pr 120.2(3) . . no
C17 N5 C18 112.0(4) . . no
C17 N5 Pr 108.4(3) . . no
C18 N5 Pr 114.3(3) . . no
C23 N6 C24 108.8(4) . . no
C23 N6 Pr 115.5(3) . . no
C24 N6 Pr 108.6(3) . . no
C29 N7 C25 118.7(5) . . no
C29 N7 Pr 121.3(4) . . no
C25 N7 Pr 120.0(4) . . no
C30 N8 C31 113.3(5) . . no
C30 N8 Pr 114.0(4) . . no
C31 N8 Pr 116.6(4) . . no
C37 N9 C36 115.2(5) . . no
C37 N9 Pr 106.7(4) . . no
C36 N9 Pr 115.5(4) . . no
C39 C1 C2 120.1(6) . . no
C3 C2 C1 118.2(7) . . no
N1 C3 C2 122.8(6) . . no
N1 C3 C4 116.3(5) . . no
C2 C3 C4 120.8(6) . . no
N2 C4 C3 114.5(5) . . no
N2 C5 C10 111.4(4) . . no
N2 C5 C6 115.1(4) . . no
C10 C5 C6 112.7(5) . . no
C7 C6 C5 110.0(5) . . no
C8 C7 C6 112.2(5) . . no
C7 C8 C9 109.9(5) . . no
C10 C9 C8 112.9(5) . . no
N3 C10 C9 111.5(5) . . no
N3 C10 C5 107.5(4) . . no
C9 C10 C5 112.4(5) . . no
N3 C11 C12 110.1(5) . . no
N4 C12 C13 120.8(5) . . no
N4 C12 C11 117.3(5) . . no
C13 C12 C11 121.9(5) . . no
C14 C13 C12 119.0(5) . . no
C13 C14 C15 119.8(5) . . no
C16 C15 C14 118.0(5) . . no
N4 C16 C15 123.1(5) . . no
N4 C16 C17 116.6(5) . . no
C15 C16 C17 120.3(5) . . no
N5 C17 C16 109.3(5) . . no
N5 C18 C23 110.3(4) . . no
N5 C18 C19 112.4(6) . . no
C23 C18 C19 110.3(5) . . no
C20 C19 C18 113.5(6) . . no
C21 C20 C19 110.5(6) . . no
C20 C21 C22 111.3(6) . . no
C23 C22 C21 111.9(5) . . no
N6 C23 C22 111.4(4) . . no
N6 C23 C18 110.2(4) . . no
C22 C23 C18 111.7(5) . . no
C25 C24 N6 112.0(5) . . no
N7 C25 C26 122.0(6) . . no
N7 C25 C24 116.0(5) . . no
C26 C25 C24 122.0(6) . . no
C27 C26 C25 119.0(7) . . no
C26 C27 C28 119.4(6) . . no
C27 C28 C29 119.4(7) . . no
N7 C29 C28 121.4(6) . . no
N7 C29 C30 116.3(6) . . no
C28 C29 C30 122.2(6) . . no
C29 C30 N8 111.9(5) . . no
N8 C31 C36 108.3(5) . . no
N8 C31 C32 110.5(5) . . no
C36 C31 C32 110.2(6) . . no
C33 C32 C31 112.5(6) . . no
C32 C33 C34 112.2(7) . . no
C33 C34 C35 109.3(7) . . no
C36 C35 C34 111.0(6) . . no
N9 C36 C31 112.5(5) . . no
N9 C36 C35 114.9(6) . . no
C31 C36 C35 110.3(6) . . no
N9 C37 C38 113.4(5) . . no
N1 C38 C39 122.3(6) . . no
N1 C38 C37 115.3(5) . . no
C39 C38 C37 122.4(5) . . no
C1 C39 C38 118.3(6) . . no
O12 N10 O13 120.0(7) . . no
O12 N10 O11 121.3(6) . . no
O13 N10 O11 118.6(6) . . no
O23 N20 O21 120.4(5) . . no
O23 N20 O22 120.4(5) . . no
O21 N20 O22 119.1(5) . . no
O32 N30 O31 130.5(13) . . no
O32 N30 O33 117.9(15) . . no
O31 N30 O33 111.6(14) . . no
N40 C41 C42 178.7(10) . . no
N50 C51 C52 178.8(12) . . no
N60 C61 C62 174(2) . . no
O9W O8W O7W 89.8(18) 4_567 4_567 no

loop_
_geom_bond_atom_site_label_1
_geom_bond_atom_site_label_2
_geom_bond_distance
_geom_bond_site_symmetry_2
_geom_bond_publ_flag
Pr N1 2.600(6) . yes
Pr N4 2.624(4) . yes
Pr N7 2.633(5) . yes
Pr N8 2.637(5) . yes
Pr N3 2.652(5) . yes
Pr N6 2.683(5) . yes
Pr N2 2.698(5) . yes
Pr N5 2.701(5) . yes
Pr N9 2.719(5) . yes
N1 C3 1.351(8) . no
N1 C38 1.351(7) . no
N2 C4 1.487(7) . no
N2 C5 1.501(7) . no
N3 C11 1.470(8) . no
N3 C10 1.504(7) . no
N4 C12 1.343(7) . no
N4 C16 1.348(7) . no
N5 C17 1.482(7) . no
N5 C18 1.488(8) . no
N6 C23 1.491(7) . no
N6 C24 1.495(8) . no
N7 C29 1.355(8) . no
N7 C25 1.360(8) . no
N8 C30 1.475(8) . no
N8 C31 1.501(8) . no
N9 C37 1.473(8) . no
N9 C36 1.502(8) . no
C1 C39 1.375(10) . no
C1 C2 1.394(10) . no
C2 C3 1.360(9) . no
C3 C4 1.505(9) . no
C5 C10 1.520(8) . no
C5 C6 1.534(8) . no
C6 C7 1.502(8) . no
C7 C8 1.498(8) . no
C8 C9 1.536(8) . no
C9 C10 1.517(8) . no
C11 C12 1.492(9) . no
C12 C13 1.412(8) . no
C13 C14 1.379(9) . no
C14 C15 1.389(8) . no
C15 C16 1.378(8) . no
C16 C17 1.513(8) . no
C18 C23 1.521(8) . no
C18 C19 1.535(8) . no
C19 C20 1.522(10) . no
C20 C21 1.513(9) . no
C21 C22 1.544(9) . no
C22 C23 1.517(8) . no
C24 C25 1.476(9) . no
C25 C26 1.387(8) . no
C26 C27 1.379(10) . no
C27 C28 1.386(11) . no
C28 C29 1.390(9) . no
C29 C30 1.467(10) . no
C31 C36 1.505(11) . no
C31 C32 1.548(9) . no
C32 C33 1.511(11) . no
C33 C34 1.521(14) . no
C34 C35 1.529(10) . no
C35 C36 1.513(9) . no
C37 C38 1.511(8) . no
C38 C39 1.378(8) . no
N10 O12 1.223(7) . no
N10 O13 1.243(8) . no
N10 O11 1.249(7) . no
N20 O23 1.224(7) . no
N20 O21 1.246(6) . no
N20 O22 1.253(7) . no
N30 O32 1.110(11) . no
N30 O31 1.179(10) . no
N30 O33 1.204(17) . no
N40 C41 1.147(12) . no
C41 C42 1.447(13) . no
N50 C51 1.149(12) . no
C51 C52 1.452(13) . no
N60 C61 1.178(19) . no
C61 C62 1.31(2) . no
O7W O8W 1.80(4) 4_467 no
O8W O9W 1.79(4) 4_567 no
O8W O7W 1.80(4) 4_567 no
O9W O8W 1.79(4) 4_467 no
